data_4308441
loop_
_publ_author_name
'Qisheng Lin'
'John D. Corbett'

_publ_section_title
;
Mg35Cu24Ga53: A Three-Dimensional Cubic Network Composed of
Interconnected Cu6Ga6 Icosahedra, Mg-Centered Ga16 Icosioctahedra, and a
Magnesium Lattice
;
_journal_name_full 'Inorganic Chemistry'
_journal_page_first 512
_journal_page_last 518
_journal_paper_doi 10.1021/ic040075u
_journal_volume 44
_journal_year 2005
_chemical_formula_sum 'Cu24 Ga53.57 Mg35.12'
_chemical_formula_weight 6113.63
_chemical_name_systematic
;
  ?
;
_space_group_IT_number 227
_symmetry_cell_setting cubic
_symmetry_space_group_name_Hall '-F 4vw 2vw 3'
_symmetry_space_group_name_H-M 'F d -3 m :2'
_atom_sites_solution_hydrogens geom
_atom_sites_solution_primary direct
_atom_sites_solution_secondary difmap
_audit_creation_method SHELXL-97
_cell_angle_alpha 90.00
_cell_angle_beta 90.00
_cell_angle_gamma 90.00
_cell_formula_units_Z 4
_cell_length_a 19.8742(8)
_cell_length_b 19.8742(8)
_cell_length_c 19.8742(8)
_cell_measurement_temperature 293(2)
_cell_volume 7850.0(5)
_computing_structure_refinement 'SHELXL-97 (Sheldrick, 1997)'
_computing_structure_solution 'SHELXS-97 (Sheldrick, 1990)'
_diffrn_ambient_temperature 293(2)
_diffrn_measured_fraction_theta_full 0.996
_diffrn_measured_fraction_theta_max 0.996
_diffrn_radiation_monochromator graphite
_diffrn_radiation_source 'fine-focus sealed tube'
_diffrn_radiation_type MoK\a
_diffrn_radiation_wavelength 0.71073
_diffrn_reflns_av_R_equivalents 0.0378
_diffrn_reflns_av_sigmaI/netI 0.0146
_diffrn_reflns_limit_h_max 25
_diffrn_reflns_limit_h_min -26
_diffrn_reflns_limit_k_max 26
_diffrn_reflns_limit_k_min -26
_diffrn_reflns_limit_l_max 25
_diffrn_reflns_limit_l_min -17
_diffrn_reflns_number 11601
_diffrn_reflns_theta_full 28.21
_diffrn_reflns_theta_max 28.21
_diffrn_reflns_theta_min 1.77
_exptl_absorpt_coefficient_mu 24.646
_exptl_crystal_density_diffrn 5.173
_exptl_crystal_density_method 'not measured'
_exptl_crystal_F_000 11112
_refine_diff_density_max 0.713
_refine_diff_density_min -1.139
_refine_diff_density_rms 0.152
_refine_ls_extinction_coef 0.000011(3)
_refine_ls_extinction_expression Fc^*^=kFc[1+0.001xFc^2^\l^3^/sin(2\q)]^-1/4^
_refine_ls_extinction_method SHELXL
_refine_ls_goodness_of_fit_ref 1.429
_refine_ls_hydrogen_treatment mixed
_refine_ls_matrix_type full
_refine_ls_number_parameters 35
_refine_ls_number_reflns 512
_refine_ls_number_restraints 0
_refine_ls_restrained_S_all 1.429
_refine_ls_R_factor_all 0.0261
_refine_ls_R_factor_gt 0.0244
_refine_ls_shift/su_max 0.000
_refine_ls_shift/su_mean 0.000
_refine_ls_structure_factor_coef Fsqd
_refine_ls_weighting_details 'calc w=1/[\s^2^(Fo^2^)+(0.0051P)^2^+280.4631P] where P=(Fo^2^+2Fc^2^)/3'
_refine_ls_weighting_scheme calc
_refine_ls_wR_factor_gt 0.0571
_refine_ls_wR_factor_ref 0.0575
_reflns_number_gt 494
_reflns_number_total 512
_reflns_threshold_expression >2sigma(I)
_cod_data_source_file ic040075u_1.cif
_cod_data_source_block sad_CCD
_cod_original_sg_symbol_H-M 'F d -3 m'
_cod_database_code 4308441

loop_
_symmetry_equiv_pos_as_xyz
'x, y, z'
'-x+3/4, -y+1/4, z+1/2'
'-x+1/4, y+1/2, -z+3/4'
'x+1/2, -y+3/4, -z+1/4'
'z, x, y'
'z+1/2, -x+3/4, -y+1/4'
'-z+3/4, -x+1/4, y+1/2'
'-z+1/4, x+1/2, -y+3/4'
'y, z, x'
'-y+1/4, z+1/2, -x+3/4'
'y+1/2, -z+3/4, -x+1/4'
'-y+3/4, -z+1/4, x+1/2'
'y+3/4, x+1/4, -z+1/2'
'-y, -x, -z'
'y+1/4, -x+1/2, z+3/4'
'-y+1/2, x+3/4, z+1/4'
'x+3/4, z+1/4, -y+1/2'
'-x+1/2, z+3/4, y+1/4'
'-x, -z, -y'
'x+1/4, -z+1/2, y+3/4'
'z+3/4, y+1/4, -x+1/2'
'z+1/4, -y+1/2, x+3/4'
'-z+1/2, y+3/4, x+1/4'
'-z, -y, -x'
'x, y+1/2, z+1/2'
'-x+3/4, -y+3/4, z+1'
'-x+1/4, y+1, -z+5/4'
'x+1/2, -y+5/4, -z+3/4'
'z, x+1/2, y+1/2'
'z+1/2, -x+5/4, -y+3/4'
'-z+3/4, -x+3/4, y+1'
'-z+1/4, x+1, -y+5/4'
'y, z+1/2, x+1/2'
'-y+1/4, z+1, -x+5/4'
'y+1/2, -z+5/4, -x+3/4'
'-y+3/4, -z+3/4, x+1'
'y+3/4, x+3/4, -z+1'
'-y, -x+1/2, -z+1/2'
'y+1/4, -x+1, z+5/4'
'-y+1/2, x+5/4, z+3/4'
'x+3/4, z+3/4, -y+1'
'-x+1/2, z+5/4, y+3/4'
'-x, -z+1/2, -y+1/2'
'x+1/4, -z+1, y+5/4'
'z+3/4, y+3/4, -x+1'
'z+1/4, -y+1, x+5/4'
'-z+1/2, y+5/4, x+3/4'
'-z, -y+1/2, -x+1/2'
'x+1/2, y, z+1/2'
'-x+5/4, -y+1/4, z+1'
'-x+3/4, y+1/2, -z+5/4'
'x+1, -y+3/4, -z+3/4'
'z+1/2, x, y+1/2'
'z+1, -x+3/4, -y+3/4'
'-z+5/4, -x+1/4, y+1'
'-z+3/4, x+1/2, -y+5/4'
'y+1/2, z, x+1/2'
'-y+3/4, z+1/2, -x+5/4'
'y+1, -z+3/4, -x+3/4'
'-y+5/4, -z+1/4, x+1'
'y+5/4, x+1/4, -z+1'
'-y+1/2, -x, -z+1/2'
'y+3/4, -x+1/2, z+5/4'
'-y+1, x+3/4, z+3/4'
'x+5/4, z+1/4, -y+1'
'-x+1, z+3/4, y+3/4'
'-x+1/2, -z, -y+1/2'
'x+3/4, -z+1/2, y+5/4'
'z+5/4, y+1/4, -x+1'
'z+3/4, -y+1/2, x+5/4'
'-z+1, y+3/4, x+3/4'
'-z+1/2, -y, -x+1/2'
'x+1/2, y+1/2, z'
'-x+5/4, -y+3/4, z+1/2'
'-x+3/4, y+1, -z+3/4'
'x+1, -y+5/4, -z+1/4'
'z+1/2, x+1/2, y'
'z+1, -x+5/4, -y+1/4'
'-z+5/4, -x+3/4, y+1/2'
'-z+3/4, x+1, -y+3/4'
'y+1/2, z+1/2, x'
'-y+3/4, z+1, -x+3/4'
'y+1, -z+5/4, -x+1/4'
'-y+5/4, -z+3/4, x+1/2'
'y+5/4, x+3/4, -z+1/2'
'-y+1/2, -x+1/2, -z'
'y+3/4, -x+1, z+3/4'
'-y+1, x+5/4, z+1/4'
'x+5/4, z+3/4, -y+1/2'
'-x+1, z+5/4, y+1/4'
'-x+1/2, -z+1/2, -y'
'x+3/4, -z+1, y+3/4'
'z+5/4, y+3/4, -x+1/2'
'z+3/4, -y+1, x+3/4'
'-z+1, y+5/4, x+1/4'
'-z+1/2, -y+1/2, -x'
'-x, -y, -z'
'x-3/4, y-1/4, -z-1/2'
'x-1/4, -y-1/2, z-3/4'
'-x-1/2, y-3/4, z-1/4'
'-z, -x, -y'
'-z-1/2, x-3/4, y-1/4'
'z-3/4, x-1/4, -y-1/2'
'z-1/4, -x-1/2, y-3/4'
'-y, -z, -x'
'y-1/4, -z-1/2, x-3/4'
'-y-1/2, z-3/4, x-1/4'
'y-3/4, z-1/4, -x-1/2'
'-y-3/4, -x-1/4, z-1/2'
'y, x, z'
'-y-1/4, x-1/2, -z-3/4'
'y-1/2, -x-3/4, -z-1/4'
'-x-3/4, -z-1/4, y-1/2'
'x-1/2, -z-3/4, -y-1/4'
'x, z, y'
'-x-1/4, z-1/2, -y-3/4'
'-z-3/4, -y-1/4, x-1/2'
'-z-1/4, y-1/2, -x-3/4'
'z-1/2, -y-3/4, -x-1/4'
'z, y, x'
'-x, -y+1/2, -z+1/2'
'x-3/4, y+1/4, -z'
'x-1/4, -y, z-1/4'
'-x-1/2, y-1/4, z+1/4'
'-z, -x+1/2, -y+1/2'
'-z-1/2, x-1/4, y+1/4'
'z-3/4, x+1/4, -y'
'z-1/4, -x, y-1/4'
'-y, -z+1/2, -x+1/2'
'y-1/4, -z, x-1/4'
'-y-1/2, z-1/4, x+1/4'
'y-3/4, z+1/4, -x'
'-y-3/4, -x+1/4, z'
'y, x+1/2, z+1/2'
'-y-1/4, x, -z-1/4'
'y-1/2, -x-1/4, -z+1/4'
'-x-3/4, -z+1/4, y'
'x-1/2, -z-1/4, -y+1/4'
'x, z+1/2, y+1/2'
'-x-1/4, z, -y-1/4'
'-z-3/4, -y+1/4, x'
'-z-1/4, y, -x-1/4'
'z-1/2, -y-1/4, -x+1/4'
'z, y+1/2, x+1/2'
'-x+1/2, -y, -z+1/2'
'x-1/4, y-1/4, -z'
'x+1/4, -y-1/2, z-1/4'
'-x, y-3/4, z+1/4'
'-z+1/2, -x, -y+1/2'
'-z, x-3/4, y+1/4'
'z-1/4, x-1/4, -y'
'z+1/4, -x-1/2, y-1/4'
'-y+1/2, -z, -x+1/2'
'y+1/4, -z-1/2, x-1/4'
'-y, z-3/4, x+1/4'
'y-1/4, z-1/4, -x'
'-y-1/4, -x-1/4, z'
'y+1/2, x, z+1/2'
'-y+1/4, x-1/2, -z-1/4'
'y, -x-3/4, -z+1/4'
'-x-1/4, -z-1/4, y'
'x, -z-3/4, -y+1/4'
'x+1/2, z, y+1/2'
'-x+1/4, z-1/2, -y-1/4'
'-z-1/4, -y-1/4, x'
'-z+1/4, y-1/2, -x-1/4'
'z, -y-3/4, -x+1/4'
'z+1/2, y, x+1/2'
'-x+1/2, -y+1/2, -z'
'x-1/4, y+1/4, -z-1/2'
'x+1/4, -y, z-3/4'
'-x, y-1/4, z-1/4'
'-z+1/2, -x+1/2, -y'
'-z, x-1/4, y-1/4'
'z-1/4, x+1/4, -y-1/2'
'z+1/4, -x, y-3/4'
'-y+1/2, -z+1/2, -x'
'y+1/4, -z, x-3/4'
'-y, z-1/4, x-1/4'
'y-1/4, z+1/4, -x-1/2'
'-y-1/4, -x+1/4, z-1/2'
'y+1/2, x+1/2, z'
'-y+1/4, x, -z-3/4'
'y, -x-1/4, -z-1/4'
'-x-1/4, -z+1/4, y-1/2'
'x, -z-1/4, -y-1/4'
'x+1/2, z+1/2, y'
'-x+1/4, z, -y-3/4'
'-z-1/4, -y+1/4, x-1/2'
'-z+1/4, y, -x-3/4'
'z, -y-1/4, -x-1/4'
'z+1/2, y+1/2, x'

loop_
_atom_site_label
_atom_site_type_symbol
_atom_site_fract_x
_atom_site_fract_y
_atom_site_fract_z
_atom_site_U_iso_or_equiv
_atom_site_adp_type
_atom_site_occupancy
_atom_site_symmetry_multiplicity
_atom_site_calc_flag
_atom_site_refinement_flags
_atom_site_disorder_assembly
_atom_site_disorder_group
Cu1 Cu 0.03992(2) 0.03992(2) 0.37809(4) 0.0082(2) Uani 1 2 d S . .
Ga1 Ga 0.07857(2) 0.07857(2) 0.26734(3) 0.0117(2) Uani 1 2 d S . .
Ga2 Ga 0.08009(2) 0.08009(2) 0.48729(3) 0.00759(19) Uani 1 2 d S . .
Ga3 Ga 0.03893(6) 0.03893(6) 0.03893(6) 0.0263(7) Uani 0.696(7) 6 d SP . .
Mg1 Mg 0.31590(8) 0.31590(8) 0.13003(11) 0.0122(4) Uani 1 2 d S . .
Mg2 Mg 0.28091(11) 0.28091(11) 0.28091(11) 0.0103(7) Uani 1 6 d S . .
Mg3 Mg 0.3750 0.3750 0.3750 0.0104(14) Uani 1 24 d S . .
Mg4 Mg 0.1250 0.1250 0.1250 0.011 Uiso 0.56(2) 24 d SP . .

loop_
_atom_site_aniso_label
_atom_site_aniso_U_11
_atom_site_aniso_U_22
_atom_site_aniso_U_33
_atom_site_aniso_U_23
_atom_site_aniso_U_13
_atom_site_aniso_U_12
Cu1 0.0087(2) 0.0087(2) 0.0070(4) -0.00028(19) -0.00028(19) -0.0022(3)
Ga1 0.0132(3) 0.0132(3) 0.0087(3) 0.00039(17) 0.00039(17) -0.0038(3)
Ga2 0.0076(2) 0.0076(2) 0.0075(3) 0.00086(16) 0.00086(16) -0.0002(2)
Ga3 0.0263(7) 0.0263(7) 0.0263(7) -0.0033(5) -0.0033(5) -0.0033(5)
Mg1 0.0122(6) 0.0122(6) 0.0122(10) 0.0001(6) 0.0001(6) 0.0010(8)
Mg2 0.0103(7) 0.0103(7) 0.0103(7) 0.0015(8) 0.0015(8) 0.0015(8)
Mg3 0.0104(14) 0.0104(14) 0.0104(14) 0.000 0.000 0.000

loop_
_atom_type_symbol
_atom_type_description
_atom_type_scat_dispersion_real
_atom_type_scat_dispersion_imag
_atom_type_scat_source
Mg Mg 0.0486 0.0363 'International Tables Vol C Tables 4.2.6.8 and 6.1.1.4'
Cu Cu 0.3201 1.2651 'International Tables Vol C Tables 4.2.6.8 and 6.1.1.4'
Ga Ga 0.2307 1.6083 'International Tables Vol C Tables 4.2.6.8 and 6.1.1.4'

loop_
_geom_angle_atom_site_label_1
_geom_angle_atom_site_label_2
_geom_angle_atom_site_label_3
_geom_angle
_geom_angle_site_symmetry_1
_geom_angle_site_symmetry_3
_geom_angle_publ_flag
Ga2 Cu1 Ga1 126.25(4) . . ?
Ga2 Cu1 Ga2 94.83(3) . 149 ?
Ga1 Cu1 Ga2 130.02(3) . 149 ?
Ga2 Cu1 Ga2 94.83(3) . 129 ?
Ga1 Cu1 Ga2 130.02(3) . 129 ?
Ga2 Cu1 Ga2 60.64(3) 149 129 ?
Ga2 Cu1 Mg2 161.61(9) . 50_454 ?
Ga1 Cu1 Mg2 72.14(8) . 50_454 ?
Ga2 Cu1 Mg2 69.46(7) 149 50_454 ?
Ga2 Cu1 Mg2 69.46(7) 129 50_454 ?
Ga2 Cu1 Cu1 58.56(2) . 149 ?
Ga1 Cu1 Cu1 121.163(8) . 149 ?
Ga2 Cu1 Cu1 53.903(18) 149 149 ?
Ga2 Cu1 Cu1 103.39(2) 129 149 ?
Mg2 Cu1 Cu1 114.41(5) 50_454 149 ?
Ga2 Cu1 Cu1 58.56(2) . 129 ?
Ga1 Cu1 Cu1 121.163(8) . 129 ?
Ga2 Cu1 Cu1 103.39(2) 149 129 ?
Ga2 Cu1 Cu1 53.903(18) 129 129 ?
Mg2 Cu1 Cu1 114.41(5) 50_454 129 ?
Cu1 Cu1 Cu1 108.75(3) 149 129 ?
Ga2 Cu1 Mg1 67.00(5) . 99_566 ?
Ga1 Cu1 Mg1 69.42(5) . 99_566 ?
Ga2 Cu1 Mg1 160.31(6) 149 99_566 ?
Ga2 Cu1 Mg1 111.44(4) 129 99_566 ?
Mg2 Cu1 Mg1 126.77(7) 50_454 99_566 ?
Cu1 Cu1 Mg1 116.56(5) 149 99_566 ?
Cu1 Cu1 Mg1 61.30(4) 129 99_566 ?
Ga2 Cu1 Mg1 67.00(5) . 124_655 ?
Ga1 Cu1 Mg1 69.42(5) . 124_655 ?
Ga2 Cu1 Mg1 111.44(4) 149 124_655 ?
Ga2 Cu1 Mg1 160.31(6) 129 124_655 ?
Mg2 Cu1 Mg1 126.77(7) 50_454 124_655 ?
Cu1 Cu1 Mg1 61.30(4) 149 124_655 ?
Cu1 Cu1 Mg1 116.56(5) 129 124_655 ?
Mg1 Cu1 Mg1 69.57(7) 99_566 124_655 ?
Ga2 Cu1 Mg1 115.72(4) . 55_454 ?
Ga1 Cu1 Mg1 71.00(5) . 55_454 ?
Ga2 Cu1 Mg1 65.43(5) 149 55_454 ?
Ga2 Cu1 Mg1 119.32(5) 129 55_454 ?
Mg2 Cu1 Mg1 67.37(4) 50_454 55_454 ?
Cu1 Cu1 Mg1 61.28(4) 149 55_454 ?
Cu1 Cu1 Mg1 167.83(5) 129 55_454 ?
Mg1 Cu1 Mg1 128.27(6) 99_566 55_454 ?
Mg1 Cu1 Mg1 66.18(7) 124_655 55_454 ?
Ga2 Cu1 Mg1 115.72(4) . 60_454 ?
Ga1 Cu1 Mg1 71.00(5) . 60_454 ?
Ga2 Cu1 Mg1 119.32(5) 149 60_454 ?
Ga2 Cu1 Mg1 65.43(5) 129 60_454 ?
Mg2 Cu1 Mg1 67.37(4) 50_454 60_454 ?
Cu1 Cu1 Mg1 167.83(5) 149 60_454 ?
Cu1 Cu1 Mg1 61.28(4) 129 60_454 ?
Mg1 Cu1 Mg1 66.18(7) 99_566 60_454 ?
Mg1 Cu1 Mg1 128.27(6) 124_655 60_454 ?
Mg1 Cu1 Mg1 127.51(8) 55_454 60_454 ?
Cu1 Ga1 Ga1 116.27(2) . 50_454 ?
Cu1 Ga1 Ga1 114.382(19) . 32_544 ?
Ga1 Ga1 Ga1 120.0 50_454 32_544 ?
Cu1 Ga1 Ga1 114.382(19) . 83_445 ?
Ga1 Ga1 Ga1 120.0 50_454 83_445 ?
Ga1 Ga1 Ga1 60.0 32_544 83_445 ?
Cu1 Ga1 Ga3 122.18(4) . 27_544 ?
Ga1 Ga1 Ga3 63.913(15) 50_454 27_544 ?
Ga1 Ga1 Ga3 111.16(3) 32_544 27_544 ?
Ga1 Ga1 Ga3 62.985(16) 83_445 27_544 ?
Cu1 Ga1 Ga3 122.18(4) . 76_445 ?
Ga1 Ga1 Ga3 63.913(15) 50_454 76_445 ?
Ga1 Ga1 Ga3 62.985(16) 32_544 76_445 ?
Ga1 Ga1 Ga3 111.16(3) 83_445 76_445 ?
Ga3 Ga1 Ga3 109.23(7) 27_544 76_445 ?
Cu1 Ga1 Mg1 62.30(3) . 99_566 ?
Ga1 Ga1 Mg1 64.92(2) 50_454 99_566 ?
Ga1 Ga1 Mg1 117.17(4) 32_544 99_566 ?
Ga1 Ga1 Mg1 174.95(2) 83_445 99_566 ?
Ga3 Ga1 Mg1 121.85(4) 27_544 99_566 ?
Ga3 Ga1 Mg1 69.38(5) 76_445 99_566 ?
Cu1 Ga1 Mg1 62.30(3) . 124_655 ?
Ga1 Ga1 Mg1 64.92(2) 50_454 124_655 ?
Ga1 Ga1 Mg1 174.95(2) 32_544 124_655 ?
Ga1 Ga1 Mg1 117.17(4) 83_445 124_655 ?
Ga3 Ga1 Mg1 69.38(5) 27_544 124_655 ?
Ga3 Ga1 Mg1 121.85(4) 76_445 124_655 ?
Mg1 Ga1 Mg1 65.31(8) 99_566 124_655 ?
Cu1 Ga1 Mg2 58.72(4) . 50_454 ?
Ga1 Ga1 Mg2 174.99(4) 50_454 50_454 ?
Ga1 Ga1 Mg2 64.13(3) 32_544 50_454 ?
Ga1 Ga1 Mg2 64.13(3) 83_445 50_454 ?
Ga3 Ga1 Mg2 118.10(2) 27_544 50_454 ?
Ga3 Ga1 Mg2 118.10(2) 76_445 50_454 ?
Mg1 Ga1 Mg2 111.02(4) 99_566 50_454 ?
Mg1 Ga1 Mg2 111.02(4) 124_655 50_454 ?
Cu1 Ga1 Mg4 178.50(3) . . ?
Ga1 Ga1 Mg4 65.238(13) 50_454 . ?
Ga1 Ga1 Mg4 64.363(11) 32_544 . ?
Ga1 Ga1 Mg4 64.363(11) 83_445 . ?
Ga3 Ga1 Mg4 58.24(4) 27_544 . ?
Ga3 Ga1 Mg4 58.24(4) 76_445 . ?
Mg1 Ga1 Mg4 118.89(3) 99_566 . ?
Mg1 Ga1 Mg4 118.89(3) 124_655 . ?
Mg2 Ga1 Mg4 119.77(4) 50_454 . ?
Cu1 Ga1 Mg1 61.32(3) . 55_454 ?
Ga1 Ga1 Mg1 117.48(4) 50_454 55_454 ?
Ga1 Ga1 Mg1 113.75(3) 32_544 55_454 ?
Ga1 Ga1 Mg1 64.57(2) 83_445 55_454 ?
Ga3 Ga1 Mg1 68.92(5) 27_544 55_454 ?
Ga3 Ga1 Mg1 175.72(4) 76_445 55_454 ?
Mg1 Ga1 Mg1 114.89(6) 99_566 55_454 ?
Mg1 Ga1 Mg1 61.50(3) 124_655 55_454 ?
Mg2 Ga1 Mg1 60.88(4) 50_454 55_454 ?
Mg4 Ga1 Mg1 118.20(3) . 55_454 ?
Cu1 Ga1 Mg1 61.32(3) . 60_454 ?
Ga1 Ga1 Mg1 117.48(4) 50_454 60_454 ?
Ga1 Ga1 Mg1 64.57(2) 32_544 60_454 ?
Ga1 Ga1 Mg1 113.75(3) 83_445 60_454 ?
Ga3 Ga1 Mg1 175.72(4) 27_544 60_454 ?
Ga3 Ga1 Mg1 68.92(5) 76_445 60_454 ?
Mg1 Ga1 Mg1 61.50(3) 99_566 60_454 ?
Mg1 Ga1 Mg1 114.89(6) 124_655 60_454 ?
Mg2 Ga1 Mg1 60.88(4) 50_454 60_454 ?
Mg4 Ga1 Mg1 118.20(3) . 60_454 ?
Mg1 Ga1 Mg1 112.64(8) 55_454 60_454 ?
Cu1 Ga2 Ga2 117.48(2) . 50_454 ?
Cu1 Ga2 Cu1 67.537(18) . 129 ?
Ga2 Ga2 Cu1 115.18(2) 50_454 129 ?
Cu1 Ga2 Cu1 67.537(18) . 149 ?
Ga2 Ga2 Cu1 115.18(2) 50_454 149 ?
Cu1 Ga2 Cu1 123.39(4) 129 149 ?
Cu1 Ga2 Ga2 113.367(18) . 53_455 ?
Ga2 Ga2 Ga2 120.0 50_454 53_455 ?
Cu1 Ga2 Ga2 59.680(16) 129 53_455 ?
Cu1 Ga2 Ga2 112.062(17) 149 53_455 ?
Cu1 Ga2 Ga2 113.367(18) . 33_545 ?
Ga2 Ga2 Ga2 120.0 50_454 33_545 ?
Cu1 Ga2 Ga2 112.062(17) 129 33_545 ?
Cu1 Ga2 Ga2 59.680(16) 149 33_545 ?
Ga2 Ga2 Ga2 60.0 53_455 33_545 ?
Cu1 Ga2 Mg1 63.97(3) . 99_566 ?
Ga2 Ga2 Mg1 64.96(2) 50_454 99_566 ?
Cu1 Ga2 Mg1 62.62(3) 129 99_566 ?
Cu1 Ga2 Mg1 121.38(5) 149 99_566 ?
Ga2 Ga2 Mg1 116.01(4) 53_455 99_566 ?
Ga2 Ga2 Mg1 174.51(3) 33_545 99_566 ?
Cu1 Ga2 Mg1 63.97(3) . 124_655 ?
Ga2 Ga2 Mg1 64.96(2) 50_454 124_655 ?
Cu1 Ga2 Mg1 121.38(5) 129 124_655 ?
Cu1 Ga2 Mg1 62.62(3) 149 124_655 ?
Ga2 Ga2 Mg1 174.51(3) 53_455 124_655 ?
Ga2 Ga2 Mg1 116.01(4) 33_545 124_655 ?
Mg1 Ga2 Mg1 67.68(8) 99_566 124_655 ?
Cu1 Ga2 Mg3 177.28(3) . 169_556 ?
Ga2 Ga2 Mg3 65.238(12) 50_454 169_556 ?
Cu1 Ga2 Mg3 111.613(18) 129 169_556 ?
Cu1 Ga2 Mg3 111.613(18) 149 169_556 ?
Ga2 Ga2 Mg3 64.363(10) 53_455 169_556 ?
Ga2 Ga2 Mg3 64.363(10) 33_545 169_556 ?
Mg1 Ga2 Mg3 118.15(4) 99_566 169_556 ?
Mg1 Ga2 Mg3 118.15(4) 124_655 169_556 ?
Cu1 Ga2 Mg2 116.25(6) . 124_655 ?
Ga2 Ga2 Mg2 65.60(2) 50_454 124_655 ?
Cu1 Ga2 Mg2 175.60(6) 129 124_655 ?
Cu1 Ga2 Mg2 58.21(5) 149 124_655 ?
Ga2 Ga2 Mg2 116.02(5) 53_455 124_655 ?
Ga2 Ga2 Mg2 64.74(2) 33_545 124_655 ?
Mg1 Ga2 Mg2 120.65(4) 99_566 124_655 ?
Mg1 Ga2 Mg2 63.00(7) 124_655 124_655 ?
Mg3 Ga2 Mg2 64.49(6) 169_556 124_655 ?
Cu1 Ga2 Mg2 116.25(6) . 99_566 ?
Ga2 Ga2 Mg2 65.60(2) 50_454 99_566 ?
Cu1 Ga2 Mg2 58.21(5) 129 99_566 ?
Cu1 Ga2 Mg2 175.60(6) 149 99_566 ?
Ga2 Ga2 Mg2 64.74(2) 53_455 99_566 ?
Ga2 Ga2 Mg2 116.02(5) 33_545 99_566 ?
Mg1 Ga2 Mg2 63.00(7) 99_566 99_566 ?
Mg1 Ga2 Mg2 120.65(4) 124_655 99_566 ?
Mg3 Ga2 Mg2 64.49(6) 169_556 99_566 ?
Mg2 Ga2 Mg2 119.85(10) 124_655 99_566 ?
Ga3 Ga3 Mg4 180.00(2) 97 . ?
Ga3 Ga3 Ga1 116.62(4) 97 32_544 ?
Mg4 Ga3 Ga1 63.38(4) . 32_544 ?
Ga3 Ga3 Ga1 116.62(4) 97 55_454 ?
Mg4 Ga3 Ga1 63.38(4) . 55_454 ?
Ga1 Ga3 Ga1 52.17(3) 32_544 55_454 ?
Ga3 Ga3 Ga1 116.62(4) 97 27_544 ?
Mg4 Ga3 Ga1 63.38(4) . 27_544 ?
Ga1 Ga3 Ga1 126.75(8) 32_544 27_544 ?
Ga1 Ga3 Ga1 101.47(5) 55_454 27_544 ?
Ga3 Ga3 Ga1 116.62(4) 97 60_454 ?
Mg4 Ga3 Ga1 63.38(4) . 60_454 ?
Ga1 Ga3 Ga1 101.47(5) 32_544 60_454 ?
Ga1 Ga3 Ga1 126.75(8) 55_454 60_454 ?
Ga1 Ga3 Ga1 54.03(3) 27_544 60_454 ?
Ga3 Ga3 Ga1 116.62(4) 97 76_445 ?
Mg4 Ga3 Ga1 63.38(4) . 76_445 ?
Ga1 Ga3 Ga1 101.47(5) 32_544 76_445 ?
Ga1 Ga3 Ga1 54.03(3) 55_454 76_445 ?
Ga1 Ga3 Ga1 52.17(3) 27_544 76_445 ?
Ga1 Ga3 Ga1 101.47(5) 60_454 76_445 ?
Ga3 Ga3 Ga1 116.62(4) 97 83_445 ?
Mg4 Ga3 Ga1 63.38(4) . 83_445 ?
Ga1 Ga3 Ga1 54.03(3) 32_544 83_445 ?
Ga1 Ga3 Ga1 101.47(5) 55_454 83_445 ?
Ga1 Ga3 Ga1 101.47(5) 27_544 83_445 ?
Ga1 Ga3 Ga1 52.17(3) 60_454 83_445 ?
Ga1 Ga3 Ga1 126.75(8) 76_445 83_445 ?
Cu1 Mg1 Cu1 110.41(7) 147_565 100_665 ?
Cu1 Mg1 Cu1 57.42(3) 147_565 34_544 ?
Cu1 Mg1 Cu1 142.48(9) 100_665 34_544 ?
Cu1 Mg1 Cu1 142.48(9) 147_565 78_445 ?
Cu1 Mg1 Cu1 57.42(3) 100_665 78_445 ?
Cu1 Mg1 Cu1 108.33(7) 34_544 78_445 ?
Cu1 Mg1 Ga2 92.25(6) 147_565 100_665 ?
Cu1 Mg1 Ga2 49.02(3) 100_665 100_665 ?
Cu1 Mg1 Ga2 94.01(6) 34_544 100_665 ?
Cu1 Mg1 Ga2 51.96(3) 78_445 100_665 ?
Cu1 Mg1 Ga2 49.02(3) 147_565 147_565 ?
Cu1 Mg1 Ga2 92.25(6) 100_665 147_565 ?
Cu1 Mg1 Ga2 51.96(3) 34_544 147_565 ?
Cu1 Mg1 Ga2 94.01(6) 78_445 147_565 ?
Ga2 Mg1 Ga2 50.07(4) 100_665 147_565 ?
Cu1 Mg1 Ga1 91.76(6) 147_565 100_665 ?
Cu1 Mg1 Ga1 48.28(3) 100_665 100_665 ?
Cu1 Mg1 Ga1 148.72(6) 34_544 100_665 ?
Cu1 Mg1 Ga1 99.64(3) 78_445 100_665 ?
Ga2 Mg1 Ga1 92.30(5) 100_665 100_665 ?
Ga2 Mg1 Ga1 113.51(7) 147_565 100_665 ?
Cu1 Mg1 Ga1 48.28(3) 147_565 147_565 ?
Cu1 Mg1 Ga1 91.76(6) 100_665 147_565 ?
Cu1 Mg1 Ga1 99.64(3) 34_544 147_565 ?
Cu1 Mg1 Ga1 148.72(6) 78_445 147_565 ?
Ga2 Mg1 Ga1 113.51(7) 100_665 147_565 ?
Ga2 Mg1 Ga1 92.30(5) 147_565 147_565 ?
Ga1 Mg1 Ga1 50.16(4) 100_665 147_565 ?
Cu1 Mg1 Ga1 148.12(6) 147_565 78_445 ?
Cu1 Mg1 Ga1 98.27(3) 100_665 78_445 ?
Cu1 Mg1 Ga1 91.32(6) 34_544 78_445 ?
Cu1 Mg1 Ga1 47.68(3) 78_445 78_445 ?
Ga2 Mg1 Ga1 96.44(5) 100_665 78_445 ?
Ga2 Mg1 Ga1 118.40(7) 147_565 78_445 ?
Ga1 Mg1 Ga1 118.36(4) 100_665 78_445 ?
Ga1 Mg1 Ga1 147.03(8) 147_565 78_445 ?
Cu1 Mg1 Ga1 98.27(3) 147_565 34_544 ?
Cu1 Mg1 Ga1 148.12(6) 100_665 34_544 ?
Cu1 Mg1 Ga1 47.68(3) 34_544 34_544 ?
Cu1 Mg1 Ga1 91.32(6) 78_445 34_544 ?
Ga2 Mg1 Ga1 118.40(7) 100_665 34_544 ?
Ga2 Mg1 Ga1 96.44(5) 147_565 34_544 ?
Ga1 Mg1 Ga1 147.03(8) 100_665 34_544 ?
Ga1 Mg1 Ga1 118.36(4) 147_565 34_544 ?
Ga1 Mg1 Ga1 50.86(4) 78_445 34_544 ?
Cu1 Mg1 Mg2 100.97(6) 147_565 . ?
Cu1 Mg1 Mg2 100.97(6) 100_665 . ?
Cu1 Mg1 Mg2 54.22(4) 34_544 . ?
Cu1 Mg1 Mg2 54.22(4) 78_445 . ?
Ga2 Mg1 Mg2 59.63(7) 100_665 . ?
Ga2 Mg1 Mg2 59.63(7) 147_565 . ?
Ga1 Mg1 Mg2 149.25(6) 100_665 . ?
Ga1 Mg1 Mg2 149.25(6) 147_565 . ?
Ga1 Mg1 Mg2 58.78(7) 78_445 . ?
Ga1 Mg1 Mg2 58.78(7) 34_544 . ?
Cu1 Mg1 Mg1 56.92(5) 147_565 107_665 ?
Cu1 Mg1 Mg1 151.22(12) 100_665 107_665 ?
Cu1 Mg1 Mg1 56.90(5) 34_544 107_665 ?
Cu1 Mg1 Mg1 149.09(12) 78_445 107_665 ?
Ga2 Mg1 Mg1 145.04(2) 100_665 107_665 ?
Ga2 Mg1 Mg1 94.97(2) 147_565 107_665 ?
Ga1 Mg1 Mg1 103.70(8) 100_665 107_665 ?
Ga1 Mg1 Mg1 60.18(6) 147_565 107_665 ?
Ga1 Mg1 Mg1 102.61(8) 78_445 107_665 ?
Ga1 Mg1 Mg1 58.31(6) 34_544 107_665 ?
Mg2 Mg1 Mg1 106.72(8) . 107_665 ?
Cu1 Mg2 Cu1 116.69(5) 34_544 50_454 ?
Cu1 Mg2 Cu1 116.69(5) 34_544 78_445 ?
Cu1 Mg2 Cu1 116.69(5) 50_454 78_445 ?
Cu1 Mg2 Ga2 144.95(9) 34_544 131_655 ?
Cu1 Mg2 Ga2 95.29(4) 50_454 131_655 ?
Cu1 Mg2 Ga2 52.33(3) 78_445 131_655 ?
Cu1 Mg2 Ga2 95.29(4) 34_544 100_665 ?
Cu1 Mg2 Ga2 144.95(9) 50_454 100_665 ?
Cu1 Mg2 Ga2 52.33(3) 78_445 100_665 ?
Ga2 Mg2 Ga2 50.52(4) 131_655 100_665 ?
Cu1 Mg2 Ga2 144.95(9) 34_544 108_656 ?
Cu1 Mg2 Ga2 52.33(3) 50_454 108_656 ?
Cu1 Mg2 Ga2 95.29(4) 78_445 108_656 ?
Ga2 Mg2 Ga2 48.80(4) 131_655 108_656 ?
Ga2 Mg2 Ga2 93.33(8) 100_665 108_656 ?
Cu1 Mg2 Ga2 52.33(3) 34_544 147_565 ?
Cu1 Mg2 Ga2 144.95(9) 50_454 147_565 ?
Cu1 Mg2 Ga2 95.29(4) 78_445 147_565 ?
Ga2 Mg2 Ga2 93.33(8) 131_655 147_565 ?
Ga2 Mg2 Ga2 48.80(4) 100_665 147_565 ?
Ga2 Mg2 Ga2 114.24(12) 108_656 147_565 ?
Cu1 Mg2 Ga2 52.33(3) 34_544 104_566 ?
Cu1 Mg2 Ga2 95.29(4) 50_454 104_566 ?
Cu1 Mg2 Ga2 144.95(9) 78_445 104_566 ?
Ga2 Mg2 Ga2 114.24(12) 131_655 104_566 ?
Ga2 Mg2 Ga2 93.33(8) 100_665 104_566 ?
Ga2 Mg2 Ga2 93.33(8) 108_656 104_566 ?
Ga2 Mg2 Ga2 50.52(4) 147_565 104_566 ?
Cu1 Mg2 Ga2 95.29(4) 34_544 175_556 ?
Cu1 Mg2 Ga2 52.33(3) 50_454 175_556 ?
Cu1 Mg2 Ga2 144.95(9) 78_445 175_556 ?
Ga2 Mg2 Ga2 93.33(8) 131_655 175_556 ?
Ga2 Mg2 Ga2 114.24(12) 100_665 175_556 ?
Ga2 Mg2 Ga2 50.52(4) 108_656 175_556 ?
Ga2 Mg2 Ga2 93.33(8) 147_565 175_556 ?
Ga2 Mg2 Ga2 48.80(4) 104_566 175_556 ?
Cu1 Mg2 Ga1 95.09(9) 34_544 78_445 ?
Cu1 Mg2 Ga1 95.09(9) 50_454 78_445 ?
Cu1 Mg2 Ga1 49.14(5) 78_445 78_445 ?
Ga2 Mg2 Ga1 95.99(3) 131_655 78_445 ?
Ga2 Mg2 Ga1 95.99(3) 100_665 78_445 ?
Ga2 Mg2 Ga1 117.70(4) 108_656 78_445 ?
Ga2 Mg2 Ga1 117.70(4) 147_565 78_445 ?
Ga2 Mg2 Ga1 146.86(8) 104_566 78_445 ?
Ga2 Mg2 Ga1 146.86(8) 175_556 78_445 ?
Cu1 Mg2 Ga1 95.09(9) 34_544 50_454 ?
Cu1 Mg2 Ga1 49.14(5) 50_454 50_454 ?
Cu1 Mg2 Ga1 95.09(9) 78_445 50_454 ?
Ga2 Mg2 Ga1 117.70(4) 131_655 50_454 ?
Ga2 Mg2 Ga1 146.86(8) 100_665 50_454 ?
Ga2 Mg2 Ga1 95.99(3) 108_656 50_454 ?
Ga2 Mg2 Ga1 146.86(8) 147_565 50_454 ?
Ga2 Mg2 Ga1 117.70(4) 104_566 50_454 ?
Ga2 Mg2 Ga1 95.99(3) 175_556 50_454 ?
Ga1 Mg2 Ga1 51.74(6) 78_445 50_454 ?
Cu1 Mg2 Ga1 49.14(5) 34_544 34_544 ?
Cu1 Mg2 Ga1 95.09(9) 50_454 34_544 ?
Cu1 Mg2 Ga1 95.09(9) 78_445 34_544 ?
Ga2 Mg2 Ga1 146.86(8) 131_655 34_544 ?
Ga2 Mg2 Ga1 117.70(4) 100_665 34_544 ?
Ga2 Mg2 Ga1 146.86(8) 108_656 34_544 ?
Ga2 Mg2 Ga1 95.99(3) 147_565 34_544 ?
Ga2 Mg2 Ga1 95.99(3) 104_566 34_544 ?
Ga2 Mg2 Ga1 117.70(4) 175_556 34_544 ?
Ga1 Mg2 Ga1 51.74(6) 78_445 34_544 ?
Ga1 Mg2 Ga1 51.74(6) 50_454 34_544 ?
Ga2 Mg3 Ga2 51.27(2) 131_655 100_665 ?
Ga2 Mg3 Ga2 49.52(2) 131_655 108_656 ?
Ga2 Mg3 Ga2 95.032(5) 100_665 108_656 ?
Ga2 Mg3 Ga2 95.032(5) 131_655 147_565 ?
Ga2 Mg3 Ga2 49.52(2) 100_665 147_565 ?
Ga2 Mg3 Ga2 116.754(7) 108_656 147_565 ?
Ga2 Mg3 Ga2 116.754(7) 131_655 104_566 ?
Ga2 Mg3 Ga2 95.032(5) 100_665 104_566 ?
Ga2 Mg3 Ga2 95.032(5) 108_656 104_566 ?
Ga2 Mg3 Ga2 51.27(2) 147_565 104_566 ?
Ga2 Mg3 Ga2 95.032(5) 131_655 175_556 ?
Ga2 Mg3 Ga2 116.754(7) 100_665 175_556 ?
Ga2 Mg3 Ga2 51.27(2) 108_656 175_556 ?
Ga2 Mg3 Ga2 95.032(5) 147_565 175_556 ?
Ga2 Mg3 Ga2 49.52(2) 104_566 175_556 ?
Ga2 Mg3 Ga2 145.545(16) 131_655 153_565 ?
Ga2 Mg3 Ga2 116.754(7) 100_665 153_565 ?
Ga2 Mg3 Ga2 145.545(16) 108_656 153_565 ?
Ga2 Mg3 Ga2 95.032(5) 147_565 153_565 ?
Ga2 Mg3 Ga2 95.032(5) 104_566 153_565 ?
Ga2 Mg3 Ga2 116.754(7) 175_556 153_565 ?
Ga2 Mg3 Ga2 116.754(7) 131_655 169_556 ?
Ga2 Mg3 Ga2 145.545(16) 100_665 169_556 ?
Ga2 Mg3 Ga2 95.032(5) 108_656 169_556 ?
Ga2 Mg3 Ga2 145.545(16) 147_565 169_556 ?
Ga2 Mg3 Ga2 116.754(7) 104_566 169_556 ?
Ga2 Mg3 Ga2 95.032(5) 175_556 169_556 ?
Ga2 Mg3 Ga2 51.27(2) 153_565 169_556 ?
Ga2 Mg3 Ga2 51.27(2) 131_655 150_665 ?
Ga2 Mg3 Ga2 51.27(2) 100_665 150_665 ?
Ga2 Mg3 Ga2 95.032(5) 108_656 150_665 ?
Ga2 Mg3 Ga2 95.032(5) 147_565 150_665 ?
Ga2 Mg3 Ga2 145.545(16) 104_566 150_665 ?
Ga2 Mg3 Ga2 145.545(16) 175_556 150_665 ?
Ga2 Mg3 Ga2 95.032(5) 153_565 150_665 ?
Ga2 Mg3 Ga2 95.032(5) 169_556 150_665 ?
Ga2 Mg3 Ga2 95.032(5) 131_655 125_655 ?
Ga2 Mg3 Ga2 95.032(5) 100_665 125_655 ?
Ga2 Mg3 Ga2 116.754(7) 108_656 125_655 ?
Ga2 Mg3 Ga2 116.754(7) 147_565 125_655 ?
Ga2 Mg3 Ga2 145.545(16) 104_566 125_655 ?
Ga2 Mg3 Ga2 145.545(16) 175_556 125_655 ?
Ga2 Mg3 Ga2 51.27(2) 153_565 125_655 ?
Ga2 Mg3 Ga2 51.27(2) 169_556 125_655 ?
Ga2 Mg3 Ga2 49.52(2) 150_665 125_655 ?
Ga2 Mg3 Ga2 95.032(5) 131_655 122_656 ?
Ga2 Mg3 Ga2 145.545(16) 100_665 122_656 ?
Ga2 Mg3 Ga2 51.27(2) 108_656 122_656 ?
Ga2 Mg3 Ga2 145.545(16) 147_565 122_656 ?
Ga2 Mg3 Ga2 95.032(5) 104_566 122_656 ?
Ga2 Mg3 Ga2 51.27(2) 175_556 122_656 ?
Ga2 Mg3 Ga2 95.032(5) 153_565 122_656 ?
Ga2 Mg3 Ga2 49.52(2) 169_556 122_656 ?
Ga2 Mg3 Ga2 116.754(7) 150_665 122_656 ?
Ga2 Mg3 Ga2 95.032(5) 125_655 122_656 ?
Ga2 Mg3 Ga2 145.545(16) 131_655 178_566 ?
Ga2 Mg3 Ga2 95.032(5) 100_665 178_566 ?
Ga2 Mg3 Ga2 145.545(16) 108_656 178_566 ?
Ga2 Mg3 Ga2 51.27(2) 147_565 178_566 ?
Ga2 Mg3 Ga2 51.27(2) 104_566 178_566 ?
Ga2 Mg3 Ga2 95.032(5) 175_556 178_566 ?
Ga2 Mg3 Ga2 49.52(2) 153_565 178_566 ?
Ga2 Mg3 Ga2 95.032(5) 169_556 178_566 ?
Ga2 Mg3 Ga2 116.754(7) 150_665 178_566 ?
Ga2 Mg3 Ga2 95.032(5) 125_655 178_566 ?
Ga2 Mg3 Ga2 116.754(7) 122_656 178_566 ?
Ga3 Mg4 Ga3 109.5 . 27_544 ?
Ga3 Mg4 Ga3 109.5 . 50_454 ?
Ga3 Mg4 Ga3 109.5 27_544 50_454 ?
Ga3 Mg4 Ga3 109.5 . 76_445 ?
Ga3 Mg4 Ga3 109.5 27_544 76_445 ?
Ga3 Mg4 Ga3 109.5 50_454 76_445 ?
Ga3 Mg4 Ga1 58.381(4) . 32_544 ?
Ga3 Mg4 Ga1 100.502(13) 27_544 32_544 ?
Ga3 Mg4 Ga1 150.027(13) 50_454 32_544 ?
Ga3 Mg4 Ga1 58.381(4) 76_445 32_544 ?
Ga3 Mg4 Ga1 58.381(4) . 55_454 ?
Ga3 Mg4 Ga1 150.027(13) 27_544 55_454 ?
Ga3 Mg4 Ga1 100.502(13) 50_454 55_454 ?
Ga3 Mg4 Ga1 58.381(4) 76_445 55_454 ?
Ga1 Mg4 Ga1 49.53(3) 32_544 55_454 ?
Ga3 Mg4 Ga1 58.381(4) . 27_544 ?
Ga3 Mg4 Ga1 100.502(13) 27_544 27_544 ?
Ga3 Mg4 Ga1 58.381(4) 50_454 27_544 ?
Ga3 Mg4 Ga1 150.027(13) 76_445 27_544 ?
Ga1 Mg4 Ga1 116.755(8) 32_544 27_544 ?
Ga1 Mg4 Ga1 95.033(5) 55_454 27_544 ?
Ga3 Mg4 Ga1 58.381(4) . 60_454 ?
Ga3 Mg4 Ga1 58.381(4) 27_544 60_454 ?
Ga3 Mg4 Ga1 100.502(13) 50_454 60_454 ?
Ga3 Mg4 Ga1 150.027(13) 76_445 60_454 ?
Ga1 Mg4 Ga1 95.033(5) 32_544 60_454 ?
Ga1 Mg4 Ga1 116.755(8) 55_454 60_454 ?
Ga1 Mg4 Ga1 51.27(2) 27_544 60_454 ?
Ga3 Mg4 Ga1 58.381(4) . 83_445 ?
Ga3 Mg4 Ga1 58.381(4) 27_544 83_445 ?
Ga3 Mg4 Ga1 150.027(13) 50_454 83_445 ?
Ga3 Mg4 Ga1 100.502(13) 76_445 83_445 ?
Ga1 Mg4 Ga1 51.27(2) 32_544 83_445 ?
Ga1 Mg4 Ga1 95.033(5) 55_454 83_445 ?
Ga1 Mg4 Ga1 95.033(5) 27_544 83_445 ?
Ga1 Mg4 Ga1 49.53(3) 60_454 83_445 ?
Ga3 Mg4 Ga1 58.381(4) . 76_445 ?
Ga3 Mg4 Ga1 150.027(13) 27_544 76_445 ?
Ga3 Mg4 Ga1 58.381(4) 50_454 76_445 ?
Ga3 Mg4 Ga1 100.502(13) 76_445 76_445 ?
Ga1 Mg4 Ga1 95.033(5) 32_544 76_445 ?
Ga1 Mg4 Ga1 51.27(2) 55_454 76_445 ?
Ga1 Mg4 Ga1 49.53(3) 27_544 76_445 ?
Ga1 Mg4 Ga1 95.033(5) 60_454 76_445 ?
Ga1 Mg4 Ga1 116.755(8) 83_445 76_445 ?
Ga3 Mg4 Ga1 100.502(13) . . ?
Ga3 Mg4 Ga1 58.381(4) 27_544 . ?
Ga3 Mg4 Ga1 150.027(13) 50_454 . ?
Ga3 Mg4 Ga1 58.381(4) 76_445 . ?
Ga1 Mg4 Ga1 51.27(2) 32_544 . ?
Ga1 Mg4 Ga1 95.033(5) 55_454 . ?
Ga1 Mg4 Ga1 145.544(17) 27_544 . ?
Ga1 Mg4 Ga1 95.033(5) 60_454 . ?
Ga1 Mg4 Ga1 51.27(2) 83_445 . ?
Ga1 Mg4 Ga1 145.544(17) 76_445 . ?
Ga3 Mg4 Ga1 150.027(13) . 34_544 ?
Ga3 Mg4 Ga1 100.502(13) 27_544 34_544 ?
Ga3 Mg4 Ga1 58.381(4) 50_454 34_544 ?
Ga3 Mg4 Ga1 58.381(4) 76_445 34_544 ?
Ga1 Mg4 Ga1 116.754(8) 32_544 34_544 ?
Ga1 Mg4 Ga1 95.032(5) 55_454 34_544 ?
Ga1 Mg4 Ga1 116.754(8) 27_544 34_544 ?
Ga1 Mg4 Ga1 145.544(17) 60_454 34_544 ?
Ga1 Mg4 Ga1 145.544(17) 83_445 34_544 ?
Ga1 Mg4 Ga1 95.033(5) 76_445 34_544 ?
Ga1 Mg4 Ga1 95.032(5) . 34_544 ?

loop_
_geom_bond_atom_site_label_1
_geom_bond_atom_site_label_2
_geom_bond_distance
_geom_bond_site_symmetry_2
_geom_bond_publ_flag
Cu1 Ga2 2.4463(10) . ?
Cu1 Ga1 2.4546(10) . ?
Cu1 Ga2 2.5831(7) 149 ?
Cu1 Ga2 2.5831(7) 129 ?
Cu1 Mg2 2.7738(10) 50_454 ?
Cu1 Cu1 2.7979(9) 149 ?
Cu1 Cu1 2.7979(9) 129 ?
Cu1 Mg1 2.9117(14) 99_566 ?
Cu1 Mg1 2.9117(14) 124_655 ?
Cu1 Mg1 2.9124(14) 55_454 ?
Cu1 Mg1 2.9124(14) 60_454 ?
Ga1 Ga1 2.6097(14) 50_454 ?
Ga1 Ga1 2.6957(12) 32_544 ?
Ga1 Ga1 2.6957(12) 83_445 ?
Ga1 Ga3 2.9674(11) 27_544 ?
Ga1 Ga3 2.9674(11) 76_445 ?
Ga1 Mg1 3.079(2) 99_566 ?
Ga1 Mg1 3.079(2) 124_655 ?
Ga1 Mg2 3.089(3) 50_454 ?
Ga1 Mg4 3.1153(7) . ?
Ga1 Mg1 3.139(2) 55_454 ?
Ga1 Mg1 3.139(2) 60_454 ?
Ga2 Ga2 2.5247(13) 50_454 ?
Ga2 Cu1 2.5831(7) 129 ?
Ga2 Cu1 2.5831(7) 149 ?
Ga2 Ga2 2.6080(11) 53_455 ?
Ga2 Ga2 2.6080(11) 33_545 ?
Ga2 Mg1 2.983(2) 99_566 ?
Ga2 Mg1 2.983(2) 124_655 ?
Ga2 Mg3 3.0139(7) 169_556 ?
Ga2 Mg2 3.056(2) 124_655 ?
Ga2 Mg2 3.056(2) 99_566 ?
Ga3 Ga3 2.680(4) 97 ?
Ga3 Mg4 2.963(2) . ?
Ga3 Ga1 2.9674(11) 32_544 ?
Ga3 Ga1 2.9674(11) 55_454 ?
Ga3 Ga1 2.9674(11) 27_544 ?
Ga3 Ga1 2.9674(11) 60_454 ?
Ga3 Ga1 2.9674(11) 76_445 ?
Ga3 Ga1 2.9674(11) 83_445 ?
Mg1 Cu1 2.9117(14) 147_565 ?
Mg1 Cu1 2.9117(14) 100_665 ?
Mg1 Cu1 2.9124(14) 34_544 ?
Mg1 Cu1 2.9124(14) 78_445 ?
Mg1 Ga2 2.983(2) 100_665 ?
Mg1 Ga2 2.983(2) 147_565 ?
Mg1 Ga1 3.079(2) 100_665 ?
Mg1 Ga1 3.079(2) 147_565 ?
Mg1 Ga1 3.139(2) 78_445 ?
Mg1 Ga1 3.139(2) 34_544 ?
Mg1 Mg2 3.156(2) . ?
Mg1 Mg1 3.180(2) 107_665 ?
Mg2 Cu1 2.7738(10) 34_544 ?
Mg2 Cu1 2.7738(10) 50_454 ?
Mg2 Cu1 2.7738(10) 78_445 ?
Mg2 Ga2 3.056(2) 131_655 ?
Mg2 Ga2 3.056(2) 100_665 ?
Mg2 Ga2 3.056(2) 108_656 ?
Mg2 Ga2 3.056(2) 147_565 ?
Mg2 Ga2 3.056(2) 104_566 ?
Mg2 Ga2 3.056(2) 175_556 ?
Mg2 Ga1 3.089(3) 78_445 ?
Mg2 Ga1 3.089(3) 50_454 ?
Mg2 Ga1 3.089(3) 34_544 ?
Mg3 Ga2 3.0139(7) 131_655 ?
Mg3 Ga2 3.0139(7) 100_665 ?
Mg3 Ga2 3.0139(7) 108_656 ?
Mg3 Ga2 3.0139(7) 147_565 ?
Mg3 Ga2 3.0139(7) 104_566 ?
Mg3 Ga2 3.0139(7) 175_556 ?
Mg3 Ga2 3.0139(7) 153_565 ?
Mg3 Ga2 3.0139(7) 169_556 ?
Mg3 Ga2 3.0139(7) 150_665 ?
Mg3 Ga2 3.0139(7) 125_655 ?
Mg3 Ga2 3.0139(7) 122_656 ?
Mg3 Ga2 3.0139(7) 178_566 ?
Mg4 Ga3 2.963(2) 27_544 ?
Mg4 Ga3 2.963(2) 50_454 ?
Mg4 Ga3 2.963(2) 76_445 ?
Mg4 Ga1 3.1153(7) 32_544 ?
Mg4 Ga1 3.1153(7) 55_454 ?
Mg4 Ga1 3.1153(7) 27_544 ?
Mg4 Ga1 3.1153(7) 60_454 ?
Mg4 Ga1 3.1153(7) 83_445 ?
Mg4 Ga1 3.1153(7) 76_445 ?
Mg4 Ga1 3.1153(7) 34_544 ?
